data_7047895
loop_
_publ_author_name
'Figueira, Cl\'audia A.'
'Lopes, Patr\'icia S.'
'Gomes, Clara S. B.'
'Gomes, Joselaine C. S.'
'Lemos, Francisco'
'Gomes, Pedro T.'

_publ_section_title
;
 New phenyl--nickel complexes of bulky 2-iminopyrrolyl chelates:
 synthesis, characterisation and application as aluminium-free catalysts
 for the production of hyperbranched polyethylene
;
_journal_name_full 'Dalton Transactions'
_journal_paper_doi 10.1039/C8DT02824A
_journal_year 2018
_chemical_formula_moiety 'C17 H9 F5 N2'
_chemical_formula_sum 'C17 H9 F5 N2'
_chemical_formula_weight 336.26
_space_group_crystal_system orthorhombic
_space_group_IT_number 19
_space_group_name_Hall 'P 2ac 2ab'
_space_group_name_H-M_alt 'P 21 21 21'
_symmetry_cell_setting orthorhombic
_symmetry_Int_Tables_number 19
_symmetry_space_group_name_Hall 'P 2ac 2ab'
_symmetry_space_group_name_H-M 'P 21 21 21'
_atom_sites_solution_hydrogens mixed
_audit_creation_method SHELXL-2014
_audit_update_record
;
2018-09-05 deposited with the CCDC.
2018-09-06 downloaded from the CCDC.
;
_cell_angle_alpha 90
_cell_angle_beta 90
_cell_angle_gamma 90
_cell_formula_units_Z 4
_cell_length_a 4.79220(10)
_cell_length_b 13.7718(3)
_cell_length_c 20.8410(6)
_cell_measurement_reflns_used 5144
_cell_measurement_temperature 150(2)
_cell_measurement_theta_max 31.06
_cell_measurement_theta_min 2.96
_cell_volume 1375.45(6)
_computing_cell_refinement 'Bruker SAINT'
_computing_data_collection 'Bruker APEX2'
_computing_data_reduction 'Bruker SAINT'
_computing_molecular_graphics ORTEP
_computing_publication_material enCIFer
_computing_structure_refinement 'SHELXL-2014 (Sheldrick, 2014)'
_computing_structure_solution SIR2004
_diffrn_ambient_temperature 150(2)
_diffrn_measured_fraction_theta_full 0.997
_diffrn_measured_fraction_theta_max 0.995
_diffrn_measurement_device_type 'Bruker APEX-II CCD'
_diffrn_measurement_method '\f and \w scans'
_diffrn_radiation_probe x-ray
_diffrn_radiation_type MoK\a
_diffrn_radiation_wavelength 0.71073
_diffrn_reflns_av_R_equivalents 0.0484
_diffrn_reflns_av_unetI/netI 0.0550
_diffrn_reflns_Laue_measured_fraction_full 0.997
_diffrn_reflns_Laue_measured_fraction_max 0.995
_diffrn_reflns_limit_h_max 8
_diffrn_reflns_limit_h_min -7
_diffrn_reflns_limit_k_max 21
_diffrn_reflns_limit_k_min -23
_diffrn_reflns_limit_l_max 33
_diffrn_reflns_limit_l_min -35
_diffrn_reflns_number 26413
_diffrn_reflns_point_group_measured_fraction_full 0.998
_diffrn_reflns_point_group_measured_fraction_max 0.985
_diffrn_reflns_theta_full 25.242
_diffrn_reflns_theta_max 37.805
_diffrn_reflns_theta_min 3.284
_diffrn_source 'sealed tube'
_exptl_absorpt_coefficient_mu 0.145
_exptl_absorpt_correction_T_max 0.972
_exptl_absorpt_correction_T_min 0.958
_exptl_absorpt_correction_type multi-scan
_exptl_absorpt_process_details 'SADABS (Sheldrick, 1996)'
_exptl_crystal_colour Yellow
_exptl_crystal_density_diffrn 1.624
_exptl_crystal_description Block
_exptl_crystal_F_000 680
_exptl_crystal_size_max 0.300
_exptl_crystal_size_mid 0.300
_exptl_crystal_size_min 0.200
_refine_diff_density_max 0.444
_refine_diff_density_min -0.231
_refine_diff_density_rms 0.061
_refine_ls_abs_structure_details
;
 Flack x determined using 1840 quotients [(I+)-(I-)]/[(I+)+(I-)]
 (Parsons, Flack and Wagner, Acta Cryst. B69 (2013) 249-259).
;
_refine_ls_abs_structure_Flack 0.2(2)
_refine_ls_extinction_method none
_refine_ls_goodness_of_fit_ref 0.982
_refine_ls_hydrogen_treatment mixed
_refine_ls_matrix_type full
_refine_ls_number_parameters 221
_refine_ls_number_reflns 7277
_refine_ls_number_restraints 0
_refine_ls_restrained_S_all 0.982
_refine_ls_R_factor_all 0.0797
_refine_ls_R_factor_gt 0.0503
_refine_ls_shift/su_max 0.001
_refine_ls_shift/su_mean 0.000
_refine_ls_structure_factor_coef Fsqd
_refine_ls_weighting_details 'w=1/[\s^2^(Fo^2^)+(0.0634P)^2^] where P=(Fo^2^+2Fc^2^)/3'
_refine_ls_weighting_scheme calc
_refine_ls_wR_factor_gt 0.1094
_refine_ls_wR_factor_ref 0.1181
_reflns_Friedel_coverage 0.740
_reflns_Friedel_fraction_full 1.000
_reflns_Friedel_fraction_max 0.973
_reflns_number_gt 5370
_reflns_number_total 7277
_reflns_threshold_expression 'I > 2\s(I)'
_cod_data_source_file c8dt02824a2.cif
_cod_data_source_block III
_cod_database_code 7047895
_shelx_space_group_comment
;
The symmetry employed for this shelxl refinement is uniquely defined
by the following loop, which should always be used as a source of
symmetry information in preference to the above space-group names.
They are only intended as comments.
;
_shelx_estimated_absorpt_t_min 0.958
_shelx_estimated_absorpt_t_max 0.972
_shelxl_version_number 2014-3

loop_
_space_group_symop_operation_xyz
'x, y, z'
'-x+1/2, -y, z+1/2'
'x+1/2, -y+1/2, -z'
'-x, y+1/2, -z+1/2'

loop_
_atom_site_label
_atom_site_type_symbol
_atom_site_fract_x
_atom_site_fract_y
_atom_site_fract_z
_atom_site_U_iso_or_equiv
_atom_site_adp_type
_atom_site_occupancy
_atom_site_site_symmetry_order
_atom_site_calc_flag
_atom_site_refinement_flags_posn
_atom_site_refinement_flags_adp
F1 F 1.1485(3) 0.77393(7) 0.81820(5) 0.0260(2) Uani 1 1 d . .
F2 F 1.5237(2) 0.78648(8) 0.91327(5) 0.0292(2) Uani 1 1 d . .
F3 F 1.5427(3) 0.64806(9) 1.00677(5) 0.0317(3) Uani 1 1 d . .
F4 F 1.1731(3) 0.49921(8) 1.00421(5) 0.0343(3) Uani 1 1 d . .
F5 F 0.7946(2) 0.48503(8) 0.91037(5) 0.0281(2) Uani 1 1 d . .
N1 N 0.3378(3) 0.61994(10) 0.71482(6) 0.0171(2) Uani 1 1 d . .
N2 N 0.7627(3) 0.62735(10) 0.81004(6) 0.0183(2) Uani 1 1 d . .
C2 C 0.4834(3) 0.54007(12) 0.73557(7) 0.0180(3) Uani 1 1 d . .
C3 C 0.3800(4) 0.46066(12) 0.70283(8) 0.0217(3) Uani 1 1 d . .
H3 H 0.4414 0.3954 0.7073 0.026 Uiso 1 1 calc R U
C4 C 0.1688(4) 0.49336(12) 0.66190(8) 0.0208(3) Uani 1 1 d . .
H4 H 0.0602 0.4543 0.6338 0.025 Uiso 1 1 calc R U
C5 C 0.1465(3) 0.59348(11) 0.66965(7) 0.0166(3) Uani 1 1 d . .
C6 C 0.6990(3) 0.54611(12) 0.78260(7) 0.0188(3) Uani 1 1 d . .
H6 H 0.7984 0.4890 0.7940 0.023 Uiso 1 1 calc R U
C7 C -0.0457(3) 0.66209(11) 0.63966(7) 0.0165(3) Uani 1 1 d . .
C8 C -0.1989(4) 0.63439(12) 0.58573(8) 0.0205(3) Uani 1 1 d . .
H8 H -0.1734 0.5714 0.5681 0.025 Uiso 1 1 calc R U
C9 C -0.3873(4) 0.69750(13) 0.55750(8) 0.0237(3) Uani 1 1 d . .
H9 H -0.4910 0.6774 0.5210 0.028 Uiso 1 1 calc R U
C10 C -0.4253(4) 0.79037(13) 0.58249(8) 0.0239(3) Uani 1 1 d . .
H10 H -0.5533 0.8340 0.5630 0.029 Uiso 1 1 calc R U
C11 C -0.2745(4) 0.81852(12) 0.63614(8) 0.0246(3) Uani 1 1 d . .
H11 H -0.3003 0.8817 0.6535 0.029 Uiso 1 1 calc R U
C12 C -0.0865(4) 0.75539(11) 0.66463(8) 0.0207(3) Uani 1 1 d . .
H12 H 0.0155 0.7756 0.7014 0.025 Uiso 1 1 calc R U
C13 C 0.9648(3) 0.62699(11) 0.85858(7) 0.0171(3) Uani 1 1 d . .
C14 C 1.1519(4) 0.70417(11) 0.86310(7) 0.0180(3) Uani 1 1 d . .
C15 C 1.3450(4) 0.71174(12) 0.91184(8) 0.0200(3) Uani 1 1 d . .
C16 C 1.3548(4) 0.64203(12) 0.95928(8) 0.0216(3) Uani 1 1 d . .
C17 C 1.1703(4) 0.56588(12) 0.95755(8) 0.0212(3) Uani 1 1 d . .
C18 C 0.9792(4) 0.55852(11) 0.90807(8) 0.0191(3) Uani 1 1 d . .
H1 H 0.376(6) 0.6736(18) 0.7271(12) 0.040(7) Uiso 1 1 d . .

loop_
_atom_site_aniso_label
_atom_site_aniso_U_11
_atom_site_aniso_U_22
_atom_site_aniso_U_33
_atom_site_aniso_U_23
_atom_site_aniso_U_13
_atom_site_aniso_U_12
F1 0.0334(6) 0.0195(4) 0.0253(5) 0.0037(4) -0.0020(4) -0.0051(4)
F2 0.0291(6) 0.0276(5) 0.0309(5) -0.0056(4) -0.0024(5) -0.0125(5)
F3 0.0292(6) 0.0410(6) 0.0250(5) -0.0048(4) -0.0109(4) -0.0028(5)
F4 0.0433(7) 0.0334(6) 0.0263(5) 0.0116(4) -0.0084(5) -0.0040(6)
F5 0.0278(5) 0.0263(5) 0.0302(5) 0.0059(4) -0.0017(5) -0.0104(4)
N1 0.0160(6) 0.0170(6) 0.0182(5) -0.0021(4) -0.0004(5) -0.0004(5)
N2 0.0144(6) 0.0216(6) 0.0189(6) 0.0002(5) -0.0014(5) -0.0003(5)
C2 0.0163(7) 0.0197(6) 0.0179(6) -0.0009(5) -0.0009(5) 0.0022(6)
C3 0.0246(8) 0.0181(7) 0.0224(7) -0.0035(6) -0.0041(6) 0.0028(6)
C4 0.0217(8) 0.0194(7) 0.0214(6) -0.0040(5) -0.0047(6) 0.0000(6)
C5 0.0156(7) 0.0193(6) 0.0149(6) -0.0004(5) 0.0006(5) -0.0006(5)
C6 0.0153(7) 0.0218(7) 0.0192(6) -0.0005(5) -0.0003(5) 0.0030(6)
C7 0.0141(6) 0.0191(6) 0.0162(6) 0.0009(5) 0.0019(5) 0.0003(5)
C8 0.0199(7) 0.0213(7) 0.0203(6) -0.0026(5) -0.0018(6) 0.0009(6)
C9 0.0228(8) 0.0276(8) 0.0207(7) -0.0009(6) -0.0040(6) 0.0022(7)
C10 0.0235(8) 0.0240(7) 0.0241(7) 0.0040(6) -0.0007(6) 0.0050(7)
C11 0.0281(9) 0.0184(7) 0.0273(8) 0.0002(6) 0.0005(7) 0.0026(6)
C12 0.0232(8) 0.0189(7) 0.0200(6) -0.0011(5) -0.0012(6) -0.0005(6)
C13 0.0148(6) 0.0182(6) 0.0184(6) -0.0014(5) 0.0009(5) -0.0004(5)
C14 0.0201(7) 0.0166(6) 0.0175(6) -0.0007(5) 0.0016(5) -0.0005(6)
C15 0.0192(7) 0.0192(6) 0.0217(6) -0.0054(5) 0.0009(6) -0.0034(6)
C16 0.0195(7) 0.0280(8) 0.0172(6) -0.0052(5) -0.0029(5) 0.0018(6)
C17 0.0232(8) 0.0219(7) 0.0186(6) 0.0017(5) -0.0025(6) 0.0008(6)
C18 0.0175(7) 0.0183(7) 0.0215(6) 0.0002(5) -0.0002(6) -0.0022(5)

loop_
_atom_type_symbol
_atom_type_description
_atom_type_scat_dispersion_real
_atom_type_scat_dispersion_imag
_atom_type_scat_source
C C 0.0033 0.0016 'International Tables Vol C Tables 4.2.6.8 and 6.1.1.4'
H H 0.0000 0.0000 'International Tables Vol C Tables 4.2.6.8 and 6.1.1.4'
N N 0.0061 0.0033 'International Tables Vol C Tables 4.2.6.8 and 6.1.1.4'
F F 0.0171 0.0103 'International Tables Vol C Tables 4.2.6.8 and 6.1.1.4'

loop_
_geom_angle_atom_site_label_1
_geom_angle_atom_site_label_2
_geom_angle_atom_site_label_3
_geom_angle
C5 N1 C2 110.20(13)
C5 N1 H1 128.2(19)
C2 N1 H1 121(2)
C6 N2 C13 118.66(14)
N1 C2 C3 107.24(13)
N1 C2 C6 122.55(14)
C3 C2 C6 130.22(15)
C2 C3 C4 107.84(14)
C2 C3 H3 126.1
C4 C3 H3 126.1
C5 C4 C3 107.69(14)
C5 C4 H4 126.2
C3 C4 H4 126.2
N1 C5 C4 107.03(14)
N1 C5 C7 123.14(14)
C4 C5 C7 129.78(15)
N2 C6 C2 121.68(15)
N2 C6 H6 119.2
C2 C6 H6 119.2
C8 C7 C12 118.47(15)
C8 C7 C5 119.97(14)
C12 C7 C5 121.54(14)
C9 C8 C7 120.91(15)
C9 C8 H8 119.5
C7 C8 H8 119.5
C8 C9 C10 120.18(16)
C8 C9 H9 119.9
C10 C9 H9 119.9
C11 C10 C9 119.35(16)
C11 C10 H10 120.3
C9 C10 H10 120.3
C12 C11 C10 120.59(16)
C12 C11 H11 119.7
C10 C11 H11 119.7
C11 C12 C7 120.50(15)
C11 C12 H12 119.8
C7 C12 H12 119.8
C14 C13 C18 115.62(14)
C14 C13 N2 119.41(14)
C18 C13 N2 124.68(14)
F1 C14 C15 117.91(14)
F1 C14 C13 119.44(14)
C15 C14 C13 122.65(14)
F2 C15 C14 120.26(14)
F2 C15 C16 119.84(15)
C14 C15 C16 119.90(15)
F3 C16 C17 119.98(15)
F3 C16 C15 120.59(16)
C17 C16 C15 119.44(15)
F4 C17 C16 119.94(15)
F4 C17 C18 119.90(15)
C16 C17 C18 120.16(15)
F5 C18 C17 117.66(14)
F5 C18 C13 120.05(14)
C17 C18 C13 122.21(15)

loop_
_geom_bond_atom_site_label_1
_geom_bond_atom_site_label_2
_geom_bond_distance
F1 C14 1.3412(18)
F2 C15 1.3394(19)
F3 C16 1.3407(19)
F4 C17 1.3375(19)
F5 C18 1.3452(19)
N1 C5 1.364(2)
N1 C2 1.372(2)
N1 H1 0.80(3)
N2 C6 1.293(2)
N2 C13 1.400(2)
C2 C3 1.381(2)
C2 C6 1.427(2)
C3 C4 1.398(2)
C3 H3 0.9500
C4 C5 1.392(2)
C4 H4 0.9500
C5 C7 1.460(2)
C6 H6 0.9500
C7 C8 1.396(2)
C7 C12 1.400(2)
C8 C9 1.385(2)
C8 H8 0.9500
C9 C10 1.393(2)
C9 H9 0.9500
C10 C11 1.387(3)
C10 H10 0.9500
C11 C12 1.386(2)
C11 H11 0.9500
C12 H12 0.9500
C13 C14 1.394(2)
C13 C18 1.399(2)
C14 C15 1.378(2)
C15 C16 1.379(2)
C16 C17 1.372(2)
C17 C18 1.383(2)

loop_
_geom_torsion_atom_site_label_1
_geom_torsion_atom_site_label_2
_geom_torsion_atom_site_label_3
_geom_torsion_atom_site_label_4
_geom_torsion
C5 N1 C2 C3 -0.35(18)
C5 N1 C2 C6 179.54(15)
N1 C2 C3 C4 -0.10(19)
C6 C2 C3 C4 -179.99(17)
C2 C3 C4 C5 0.5(2)
C2 N1 C5 C4 0.66(18)
C2 N1 C5 C7 178.31(14)
C3 C4 C5 N1 -0.71(19)
C3 C4 C5 C7 -178.14(16)
C13 N2 C6 C2 176.16(15)
N1 C2 C6 N2 2.5(2)
C3 C2 C6 N2 -177.65(18)
N1 C5 C7 C8 168.00(15)
C4 C5 C7 C8 -14.9(3)
N1 C5 C7 C12 -13.6(2)
C4 C5 C7 C12 163.52(18)
C12 C7 C8 C9 -0.1(2)
C5 C7 C8 C9 178.39(16)
C7 C8 C9 C10 0.5(3)
C8 C9 C10 C11 -0.6(3)
C9 C10 C11 C12 0.3(3)
C10 C11 C12 C7 0.0(3)
C8 C7 C12 C11 -0.1(2)
C5 C7 C12 C11 -178.60(16)
C6 N2 C13 C14 142.44(16)
C6 N2 C13 C18 -44.1(2)
C18 C13 C14 F1 -178.85(14)
N2 C13 C14 F1 -4.8(2)
C18 C13 C14 C15 1.9(2)
N2 C13 C14 C15 175.94(15)
F1 C14 C15 F2 -0.6(2)
C13 C14 C15 F2 178.71(15)
F1 C14 C15 C16 179.57(15)
C13 C14 C15 C16 -1.2(2)
F2 C15 C16 F3 -0.3(2)
C14 C15 C16 F3 179.55(15)
F2 C15 C16 C17 179.80(16)
C14 C15 C16 C17 -0.3(2)
F3 C16 C17 F4 1.9(3)
C15 C16 C17 F4 -178.27(15)
F3 C16 C17 C18 -178.92(15)
C15 C16 C17 C18 1.0(3)
F4 C17 C18 F5 2.3(2)
C16 C17 C18 F5 -176.88(15)
F4 C17 C18 C13 179.09(16)
C16 C17 C18 C13 -0.1(3)
C14 C13 C18 F5 175.42(14)
N2 C13 C18 F5 1.7(2)
C14 C13 C18 C17 -1.2(2)
N2 C13 C18 C17 -174.92(16)
